data_4505645
loop_
_publ_author_name
'Ferrari, Elena S.'
'Davey, Roger J.'
'Cross, Wendy I.'
'Gillon, Amy L.'
'Towler, Christopher S.'

_publ_section_title
;
 Crystallization in Polymorphic Systems:&#x2009; The Solution-Mediated
 Transformation of \b to \a Glycine
;
_journal_issue 1
_journal_name_full 'Crystal Growth &amp; Design'
_journal_page_first 53
_journal_paper_doi 10.1021/cg025561b
_journal_volume 3
_journal_year 2003
_chemical_compound_source 'synthesis as described'
_chemical_formula_moiety 'C2 H5 N1 O2'
_chemical_formula_structural 'C2 H5 O2 N1'
_chemical_formula_sum 'C2 H5 N O2'
_chemical_formula_weight 75.07
_chemical_name_systematic
;
 ?
;
_space_group_IT_number 4
_symmetry_cell_setting monoclinic
_symmetry_Int_Tables_number 4
_symmetry_space_group_name_Hall 'P 2yb'
_symmetry_space_group_name_H-M 'P 1 21 1'
_atom_sites_solution_hydrogens geom
_atom_sites_solution_primary direct
_atom_sites_solution_secondary difmap
_audit_conform_dict_location ftp://ftp.iucr.org/pub/cif_core.dic
_audit_conform_dict_name cif_core.dic
_audit_conform_dict_version 2.2
_audit_creation_date 2002-07-29T10:55:14-00:00
_audit_creation_method 'WinGX routine CIF_UPDATE'
_cell_angle_alpha 90
_cell_angle_beta 113.346(3)
_cell_angle_gamma 90
_cell_formula_units_Z 2
_cell_length_a 5.0785(4)
_cell_length_b 6.1923(5)
_cell_length_c 5.3869(5)
_cell_measurement_reflns_used 717
_cell_measurement_temperature 150(2)
_cell_measurement_theta_max 27.485
_cell_measurement_theta_min 0.998
_cell_measurement_wavelength 0.71073
_cell_volume 155.54(2)
_computing_cell_refinement 'HKL Scalepack (Otwinowski & Minor 1997)'
_computing_data_collection 'Collect (Nonius BV, 1997-2000)'
_computing_data_reduction 'HKL Denzo and Scalepack (Otwinowski & Minor 1997)'
_computing_molecular_graphics 'Ortep-3 for Windows (Farrugia, 1997)'
_computing_publication_material 'WinGX publication routines (Farrugia, 1999)'
_computing_structure_refinement 'SHELXL-97 (Sheldrick, 1997)'
_computing_structure_solution 'SHELXS-97 (Sheldrick, 1997)'
_diffrn_ambient_temperature 293(2)
_diffrn_detector 'CCD plate'
_diffrn_measured_fraction_theta_full 0.99
_diffrn_measured_fraction_theta_max 0.99
_diffrn_measurement_device '95mm CCD camera on \k-goniostat'
_diffrn_measurement_device_type KappaCCD
_diffrn_measurement_method 'CCD rotation images, thick slices'
_diffrn_orient_matrix_type 'by Nonius Collect from scalepack cell'
_diffrn_orient_matrix_UB_11 -0.163203
_diffrn_orient_matrix_UB_12 -0.103532
_diffrn_orient_matrix_UB_13 -0.794559E-1
_diffrn_orient_matrix_UB_21 0.139139
_diffrn_orient_matrix_UB_22 -0.121628
_diffrn_orient_matrix_UB_23 0.317674E-1
_diffrn_orient_matrix_UB_31 -0.11108E-2
_diffrn_orient_matrix_UB_32 -0.238138E-1
_diffrn_orient_matrix_UB_33 0.183189
_diffrn_radiation_monochromator graphite
_diffrn_radiation_probe x-ray
_diffrn_radiation_type MoK\a
_diffrn_radiation_wavelength 0.71073
_diffrn_reflns_av_R_equivalents 0.0333
_diffrn_reflns_av_unetI/netI 0.0686
_diffrn_reflns_limit_h_max 6
_diffrn_reflns_limit_h_min -6
_diffrn_reflns_limit_k_max 8
_diffrn_reflns_limit_k_min -6
_diffrn_reflns_limit_l_max 6
_diffrn_reflns_limit_l_min -6
_diffrn_reflns_number 932
_diffrn_reflns_reduction_process
;
 Scaled and merged with SORTAV
 R.H. Blessing, (1987) Cryst. Rev. 1, 3-58
 R.H. Blessing, (1989) J. Appl. Cryst. 22, 396-397
;
_diffrn_reflns_theta_full 27.46
_diffrn_reflns_theta_max 27.46
_diffrn_reflns_theta_min 4.12
_diffrn_source 'Enraf Nonius FR590'
_exptl_absorpt_coefficient_mu 0.142
_exptl_absorpt_correction_T_max 1.396
_exptl_absorpt_correction_T_min 0.881
_exptl_absorpt_correction_type multi-scan
_exptl_absorpt_process_details
;
 R.H. Blessing, Acta Cryst. (1995), A51, 33-38
;
_exptl_crystal_colour colourless
_exptl_crystal_density_diffrn 1.603
_exptl_crystal_density_method 'not measured'
_exptl_crystal_description prism
_exptl_crystal_F_000 80
_exptl_crystal_size_max 0.3
_exptl_crystal_size_mid 0.2
_exptl_crystal_size_min 0.2
_refine_diff_density_max 0.195
_refine_diff_density_min -0.267
_refine_diff_density_rms 0.049
_refine_ls_abs_structure_details 'Flack H D (1983), Acta Cryst. A39, 876-881'
_refine_ls_abs_structure_Flack 1(2)
_refine_ls_extinction_coef 0.36(10)
_refine_ls_extinction_expression Fc^*^=kFc[1+0.001xFc^2^\l^3^/sin(2\q)]^-1/4^
_refine_ls_extinction_method SHELXL
_refine_ls_goodness_of_fit_ref 1.015
_refine_ls_hydrogen_treatment mixed
_refine_ls_matrix_type full
_refine_ls_number_parameters 63
_refine_ls_number_reflns 639
_refine_ls_number_restraints 1
_refine_ls_restrained_S_all 1.014
_refine_ls_R_factor_all 0.0469
_refine_ls_R_factor_gt 0.0409
_refine_ls_shift/su_max 0
_refine_ls_shift/su_mean 0
_refine_ls_structure_factor_coef Fsqd
_refine_ls_weighting_details 'calc w=1/[\s^2^(Fo^2^)+(0.0567P)^2^+0.0000P] where P=(Fo^2^+2Fc^2^)/3'
_refine_ls_weighting_scheme calc
_refine_ls_wR_factor_gt 0.1001
_refine_ls_wR_factor_ref 0.1028
_reflns_number_gt 574
_reflns_number_total 639
_reflns_threshold_expression >2sigma(I)
_cod_data_source_file cg025561b_s1.cif
_cod_data_source_block 1
_cod_original_sg_symbol_H-M 'P 21'
_cod_database_code 4505645

loop_
_symmetry_equiv_pos_as_xyz
'x, y, z'
'-x, y+1/2, -z'

loop_
_atom_site_label
_atom_site_type_symbol
_atom_site_fract_x
_atom_site_fract_y
_atom_site_fract_z
_atom_site_U_iso_or_equiv
_atom_site_adp_type
_atom_site_occupancy
_atom_site_symmetry_multiplicity
_atom_site_calc_flag
C1 C 1.1352(4) 0.3488(3) 0.5614(4) 0.0128(5) Uani 1 1 d
C2 C 1.1129(4) 0.3609(4) 0.2689(4) 0.0144(5) Uani 1 1 d
H1 H 0.935(5) 0.295(5) 0.140(5) 0.017 Uiso 1 1 d
H2 H 1.127(5) 0.512(6) 0.219(5) 0.017 Uiso 1 1 d
N1 N 1.3532(4) 0.2480(4) 0.2360(3) 0.0140(5) Uani 1 1 d
H3 H 1.536(6) 0.290(4) 0.356(6) 0.017 Uiso 1 1 d
H4 H 1.346(5) 0.117(6) 0.262(5) 0.017 Uiso 1 1 d
H5 H 1.339(5) 0.268(5) 0.068(5) 0.017 Uiso 1 1 d
O1 O 0.9092(3) 0.3757(3) 0.5967(3) 0.0167(4) Uani 1 1 d
O2 O 1.3812(3) 0.3203(3) 0.7422(2) 0.0182(5) Uani 1 1 d

loop_
_atom_site_aniso_label
_atom_site_aniso_U_11
_atom_site_aniso_U_22
_atom_site_aniso_U_33
_atom_site_aniso_U_23
_atom_site_aniso_U_13
_atom_site_aniso_U_12
C1 0.0176(9) 0.0104(10) 0.0125(8) -0.0014(8) 0.0082(7) -0.0025(9)
C2 0.0157(9) 0.0172(12) 0.0110(8) 0.0000(9) 0.0061(7) 0.0018(10)
N1 0.0152(9) 0.0175(11) 0.0094(7) 0.0013(7) 0.0050(6) 0.0002(8)
O1 0.0162(7) 0.0200(9) 0.0171(7) -0.0011(7) 0.0101(6) 0.0008(7)
O2 0.0142(7) 0.0284(11) 0.0116(7) -0.0001(6) 0.0046(5) -0.0019(6)

loop_
_atom_type_symbol
_atom_type_description
_atom_type_scat_dispersion_real
_atom_type_scat_dispersion_imag
_atom_type_scat_source
C C 0.0033 0.0016 'International Tables Vol C Tables 4.2.6.8 and 6.1.1.4'
H H 0 0 'International Tables Vol C Tables 4.2.6.8 and 6.1.1.4'
N N 0.0061 0.0033 'International Tables Vol C Tables 4.2.6.8 and 6.1.1.4'
O O 0.0106 0.006 'International Tables Vol C Tables 4.2.6.8 and 6.1.1.4'

loop_
_geom_angle_atom_site_label_1
_geom_angle_atom_site_label_2
_geom_angle_atom_site_label_3
_geom_angle
O1 C1 O2 126.40(18)
O1 C1 C2 116.89(16)
O2 C1 C2 116.66(16)
N1 C2 C1 111.81(15)

loop_
_geom_bond_atom_site_label_1
_geom_bond_atom_site_label_2
_geom_bond_distance
C1 O1 1.247(2)
C1 O2 1.256(2)
C1 C2 1.536(2)
C2 N1 1.477(3)

loop_
_geom_hbond_atom_site_label_D
_geom_hbond_atom_site_label_H
_geom_hbond_atom_site_label_A
_geom_hbond_distance_DH
_geom_hbond_distance_HA
_geom_hbond_distance_DA
_geom_hbond_angle_DHA
_geom_hbond_site_symmetry_A
N1 H3 O1 0.93(3) 1.90(3) 2.833(2) 179(3) 1_655
N1 H4 O1 0.83(4) 2.30(3) 2.975(3) 140(2) 2_746
N1 H4 O2 0.83(4) 2.31(3) 2.953(2) 135(2) 2_846
N1 H5 O2 0.89(3) 1.88(3) 2.756(2) 169(2) 1_554
